data_4063952
loop_
_publ_author_name
'Hu, Ping'
'Wang, Fosong'
'Jin, Guo-Xin'

_publ_section_title
;
 Syntheses, Characterization, and Ethylene Polymerization of Half-Sandwich
 Zirconium Complexes with Tridentate Imino&#x2212;Quinolinol Ligands
;
_journal_issue 5
_journal_name_full Organometallics
_journal_page_first 1008
_journal_paper_doi 10.1021/om101059v
_journal_volume 30
_journal_year 2011
_chemical_formula_sum 'C32 H38 Cl2 N2 O Zr'
_chemical_formula_weight 628.76
_chemical_name_systematic
; 
 ? 
;
_space_group_IT_number 14
_symmetry_cell_setting monoclinic
_symmetry_space_group_name_Hall '-P 2yn'
_symmetry_space_group_name_H-M 'P 1 21/n 1'
_atom_sites_solution_hydrogens geom
_atom_sites_solution_primary direct
_atom_sites_solution_secondary difmap
_audit_creation_method SHELXL-97
_cell_angle_alpha 90.00
_cell_angle_beta 99.179(2)
_cell_angle_gamma 90.00
_cell_formula_units_Z 4
_cell_length_a 10.6265(10)
_cell_length_b 18.6896(18)
_cell_length_c 15.3245(15)
_cell_measurement_reflns_used 8112
_cell_measurement_temperature 296(2)
_cell_measurement_theta_max 27.88
_cell_measurement_theta_min 2.53
_cell_volume 3004.5(5)
_computing_cell_refinement 'Bruker SAINT'
_computing_data_collection 'Bruker APEX2'
_computing_data_reduction 'Bruker SAINT'
_computing_molecular_graphics 'Bruker SHELXTL'
_computing_publication_material 'Bruker SHELXTL'
_computing_structure_refinement 'SHELXL-97 (Sheldrick, 2008)'
_computing_structure_solution 'SHELXS-97 (Sheldrick, 2008)'
_diffrn_ambient_temperature 296(2)
_diffrn_measured_fraction_theta_full 0.990
_diffrn_measured_fraction_theta_max 0.990
_diffrn_measurement_device_type 'Bruker APEX-II CCD'
_diffrn_measurement_method '\f and \w scans'
_diffrn_radiation_monochromator graphite
_diffrn_radiation_source 'fine-focus sealed tube'
_diffrn_radiation_type MoK\a
_diffrn_radiation_wavelength 0.71073
_diffrn_reflns_av_R_equivalents 0.0471
_diffrn_reflns_av_sigmaI/netI 0.0541
_diffrn_reflns_limit_h_max 14
_diffrn_reflns_limit_h_min -10
_diffrn_reflns_limit_k_max 24
_diffrn_reflns_limit_k_min -24
_diffrn_reflns_limit_l_max 18
_diffrn_reflns_limit_l_min -20
_diffrn_reflns_number 21897
_diffrn_reflns_theta_full 27.93
_diffrn_reflns_theta_max 27.93
_diffrn_reflns_theta_min 2.53
_exptl_absorpt_coefficient_mu 0.571
_exptl_absorpt_correction_T_max 0.9092
_exptl_absorpt_correction_T_min 0.8704
_exptl_absorpt_correction_type multi-scan
_exptl_absorpt_process_details sadabs
_exptl_crystal_colour pink
_exptl_crystal_density_diffrn 1.390
_exptl_crystal_density_method 'not measured'
_exptl_crystal_description prism
_exptl_crystal_F_000 1304
_exptl_crystal_size_max 0.25
_exptl_crystal_size_mid 0.22
_exptl_crystal_size_min 0.17
_refine_diff_density_max 0.587
_refine_diff_density_min -0.739
_refine_diff_density_rms 0.087
_refine_ls_extinction_method none
_refine_ls_goodness_of_fit_ref 1.047
_refine_ls_hydrogen_treatment constr
_refine_ls_matrix_type full
_refine_ls_number_parameters 352
_refine_ls_number_reflns 7138
_refine_ls_number_restraints 0
_refine_ls_restrained_S_all 1.047
_refine_ls_R_factor_all 0.0709
_refine_ls_R_factor_gt 0.0440
_refine_ls_shift/su_max 0.006
_refine_ls_shift/su_mean 0.000
_refine_ls_structure_factor_coef Fsqd
_refine_ls_weighting_details 'calc w=1/[\s^2^(Fo^2^)+(0.0799P)^2^+0.2324P] where P=(Fo^2^+2Fc^2^)/3'
_refine_ls_weighting_scheme calc
_refine_ls_wR_factor_gt 0.1180
_refine_ls_wR_factor_ref 0.1353
_reflns_number_gt 5242
_reflns_number_total 7138
_reflns_threshold_expression >2sigma(I)
_cod_data_source_file om101059v_si_001.cif
_cod_data_source_block Complex_2c
_cod_depositor_comments
;
The following automatic conversions were performed:

'_symmetry_cell_setting' value 'Monoclinic' changed to 'monoclinic'
according to /home/saulius/struct/CIF-dictionaries/cif_core.dic
dictionary named 'cif_core.dic' version 2.4.1 from 2010-06-29.

Automatic conversion script
Id: cif_fix_values 1715 2011-07-08 13:25:40Z adriana 
;
_cod_original_cell_volume 3004.6(5)
_cod_original_sg_symbol_H-M P2(1)/n
_cod_database_code 4063952

loop_
_symmetry_equiv_pos_as_xyz
'x, y, z'
'-x+1/2, y+1/2, -z+1/2'
'-x, -y, -z'
'x-1/2, -y-1/2, z-1/2'

loop_
_atom_site_label
_atom_site_type_symbol
_atom_site_fract_x
_atom_site_fract_y
_atom_site_fract_z
_atom_site_U_iso_or_equiv
_atom_site_adp_type
_atom_site_occupancy
_atom_site_symmetry_multiplicity
_atom_site_calc_flag
_atom_site_refinement_flags
Zr1 Zr 1.00528(3) 0.175214(14) 0.264555(18) 0.02903(10) Uani 1 1 d .
Cl1 Cl 0.83108(9) 0.08506(4) 0.26142(5) 0.0431(2) Uani 1 1 d .
Cl2 Cl 1.16328(8) 0.25841(5) 0.35068(5) 0.0426(2) Uani 1 1 d .
N1 N 1.0343(2) 0.13120(12) 0.40649(15) 0.0294(5) Uani 1 1 d .
N2 N 0.8599(2) 0.23428(12) 0.36580(15) 0.0282(5) Uani 1 1 d .
O1 O 1.1420(2) 0.09581(12) 0.27228(15) 0.0430(5) Uani 1 1 d .
C1 C 1.1838(3) 0.06210(17) 0.3482(2) 0.0391(7) Uani 1 1 d .
C2 C 1.2787(4) 0.01176(19) 0.3612(2) 0.0500(9) Uani 1 1 d .
H2 H 1.3191 -0.0021 0.3144 0.060 Uiso 1 1 calc R
C3 C 1.3150(4) -0.01882(19) 0.4447(3) 0.0548(10) Uani 1 1 d .
H3 H 1.3805 -0.0524 0.4517 0.066 Uiso 1 1 calc R
C4 C 1.2591(3) -0.00194(17) 0.5170(2) 0.0475(9) Uani 1 1 d .
H4 H 1.2857 -0.0240 0.5712 0.057 Uiso 1 1 calc R
C5 C 1.1608(3) 0.04940(15) 0.5077(2) 0.0358(7) Uani 1 1 d .
C6 C 1.0927(3) 0.07258(16) 0.5737(2) 0.0392(7) Uani 1 1 d .
H6 H 1.1107 0.0528 0.6300 0.047 Uiso 1 1 calc R
C7 C 1.0003(3) 0.12369(17) 0.55639(19) 0.0369(7) Uani 1 1 d .
H7 H 0.9564 0.1393 0.6007 0.044 Uiso 1 1 calc R
C8 C 0.9723(3) 0.15265(15) 0.46992(19) 0.0306(6) Uani 1 1 d .
C9 C 1.1255(3) 0.08064(15) 0.4220(2) 0.0330(6) Uani 1 1 d .
C10 C 0.8771(3) 0.20797(15) 0.44319(18) 0.0311(6) Uani 1 1 d .
H10 H 0.8276 0.2244 0.4839 0.037 Uiso 1 1 calc R
C11 C 0.7560(3) 0.28623(16) 0.34865(19) 0.0325(6) Uani 1 1 d .
C12 C 0.7875(3) 0.35983(16) 0.3503(2) 0.0367(7) Uani 1 1 d .
C13 C 0.6862(4) 0.40786(18) 0.3304(3) 0.0503(9) Uani 1 1 d .
H13 H 0.7039 0.4565 0.3287 0.060 Uiso 1 1 calc R
C14 C 0.5613(4) 0.3857(2) 0.3131(3) 0.0541(10) Uani 1 1 d .
H14 H 0.4962 0.4191 0.2998 0.065 Uiso 1 1 calc R
C15 C 0.5330(4) 0.31426(19) 0.3156(2) 0.0496(9) Uani 1 1 d .
H15 H 0.4482 0.2997 0.3049 0.060 Uiso 1 1 calc R
C16 C 0.6293(3) 0.26278(17) 0.3340(2) 0.0376(7) Uani 1 1 d .
C17 C 0.9232(3) 0.38569(17) 0.3774(2) 0.0448(8) Uani 1 1 d .
H17 H 0.9801 0.3513 0.3551 0.054 Uiso 1 1 calc R
C18 C 0.9577(4) 0.3883(2) 0.4764(3) 0.0659(12) Uani 1 1 d .
H18A H 0.9032 0.4218 0.4997 0.099 Uiso 1 1 calc R
H18B H 1.0449 0.4031 0.4921 0.099 Uiso 1 1 calc R
H18C H 0.9471 0.3417 0.5004 0.099 Uiso 1 1 calc R
C19 C 0.9503(5) 0.45987(19) 0.3417(3) 0.0715(13) Uani 1 1 d .
H19A H 0.9213 0.4613 0.2791 0.107 Uiso 1 1 calc R
H19B H 1.0402 0.4691 0.3535 0.107 Uiso 1 1 calc R
H19C H 0.9061 0.4956 0.3703 0.107 Uiso 1 1 calc R
C20 C 0.5887(3) 0.18477(17) 0.3413(3) 0.0448(8) Uani 1 1 d .
H20 H 0.6660 0.1553 0.3503 0.054 Uiso 1 1 calc R
C21 C 0.5047(4) 0.1578(3) 0.2612(3) 0.0706(13) Uani 1 1 d .
H21A H 0.4225 0.1801 0.2566 0.106 Uiso 1 1 calc R
H21B H 0.4955 0.1069 0.2655 0.106 Uiso 1 1 calc R
H21C H 0.5418 0.1691 0.2097 0.106 Uiso 1 1 calc R
C22 C 0.5212(4) 0.1751(2) 0.4225(3) 0.0651(11) Uani 1 1 d .
H22A H 0.4412 0.1999 0.4129 0.098 Uiso 1 1 calc R
H22B H 0.5740 0.1941 0.4740 0.098 Uiso 1 1 calc R
H22C H 0.5066 0.1251 0.4313 0.098 Uiso 1 1 calc R
C23 C 1.0888(3) 0.2429(2) 0.1418(2) 0.0480(9) Uani 1 1 d .
C24 C 1.0724(4) 0.1724(2) 0.1118(2) 0.0544(10) Uani 1 1 d .
C25 C 0.9401(4) 0.1564(2) 0.0978(2) 0.0515(9) Uani 1 1 d .
C26 C 0.8757(3) 0.2188(2) 0.1202(2) 0.0440(8) Uani 1 1 d .
C27 C 0.9679(4) 0.27134(18) 0.1466(2) 0.0428(8) Uani 1 1 d .
C28 C 1.2112(4) 0.2853(3) 0.1526(3) 0.0803(16) Uani 1 1 d .
H28A H 1.2825 0.2532 0.1618 0.121 Uiso 1 1 calc R
H28B H 1.2149 0.3166 0.2027 0.121 Uiso 1 1 calc R
H28C H 1.2139 0.3132 0.1003 0.121 Uiso 1 1 calc R
C29 C 1.1740(5) 0.1235(3) 0.0892(3) 0.0948(19) Uani 1 1 d .
H29A H 1.1725 0.1236 0.0264 0.142 Uiso 1 1 calc R
H29B H 1.1588 0.0758 0.1084 0.142 Uiso 1 1 calc R
H29C H 1.2557 0.1397 0.1183 0.142 Uiso 1 1 calc R
C30 C 0.8772(7) 0.0902(3) 0.0540(3) 0.103(2) Uani 1 1 d .
H30A H 0.7922 0.0862 0.0673 0.155 Uiso 1 1 calc R
H30B H 0.9256 0.0487 0.0756 0.155 Uiso 1 1 calc R
H30C H 0.8739 0.0937 -0.0088 0.155 Uiso 1 1 calc R
C31 C 0.7336(4) 0.2288(3) 0.1074(3) 0.0709(13) Uani 1 1 d .
H31A H 0.7108 0.2545 0.1568 0.106 Uiso 1 1 calc R
H31B H 0.6926 0.1828 0.1032 0.106 Uiso 1 1 calc R
H31C H 0.7065 0.2553 0.0541 0.106 Uiso 1 1 calc R
C32 C 0.9414(5) 0.3491(2) 0.1627(3) 0.0681(12) Uani 1 1 d .
H32A H 0.9104 0.3721 0.1074 0.102 Uiso 1 1 calc R
H32B H 1.0185 0.3721 0.1900 0.102 Uiso 1 1 calc R
H32C H 0.8784 0.3527 0.2009 0.102 Uiso 1 1 calc R

loop_
_atom_site_aniso_label
_atom_site_aniso_U_11
_atom_site_aniso_U_22
_atom_site_aniso_U_33
_atom_site_aniso_U_23
_atom_site_aniso_U_13
_atom_site_aniso_U_12
Zr1 0.03302(17) 0.02926(15) 0.02501(15) 0.00252(11) 0.00523(10) 0.00462(11)
Cl1 0.0552(5) 0.0340(4) 0.0407(4) -0.0060(3) 0.0092(4) -0.0104(3)
Cl2 0.0382(4) 0.0498(5) 0.0391(4) -0.0015(3) 0.0038(3) -0.0065(3)
N1 0.0332(13) 0.0280(11) 0.0263(12) 0.0027(9) 0.0025(9) 0.0053(10)
N2 0.0280(12) 0.0246(11) 0.0316(12) -0.0009(9) 0.0038(10) 0.0013(9)
O1 0.0501(14) 0.0440(12) 0.0367(12) 0.0054(10) 0.0127(10) 0.0183(11)
C1 0.0427(18) 0.0354(16) 0.0390(16) 0.0043(13) 0.0061(14) 0.0081(13)
C2 0.055(2) 0.0425(19) 0.053(2) 0.0017(16) 0.0115(17) 0.0203(16)
C3 0.050(2) 0.0380(18) 0.075(3) 0.0069(18) 0.0056(19) 0.0212(16)
C4 0.050(2) 0.0383(17) 0.050(2) 0.0107(15) -0.0059(16) 0.0102(15)
C5 0.0374(17) 0.0282(14) 0.0390(16) 0.0063(12) -0.0026(13) 0.0001(12)
C6 0.0468(19) 0.0402(16) 0.0280(14) 0.0088(12) -0.0020(13) -0.0012(14)
C7 0.0414(18) 0.0424(17) 0.0268(14) 0.0031(12) 0.0050(12) 0.0009(14)
C8 0.0318(15) 0.0302(13) 0.0294(14) 0.0036(11) 0.0036(12) 0.0003(12)
C9 0.0364(16) 0.0278(14) 0.0336(15) 0.0038(11) 0.0020(12) 0.0027(12)
C10 0.0302(15) 0.0340(15) 0.0294(14) -0.0032(12) 0.0061(11) 0.0013(12)
C11 0.0371(17) 0.0289(14) 0.0312(14) 0.0001(11) 0.0047(12) 0.0097(12)
C12 0.0471(19) 0.0298(15) 0.0351(15) 0.0032(12) 0.0123(13) 0.0060(13)
C13 0.065(3) 0.0289(16) 0.059(2) 0.0082(15) 0.0134(19) 0.0118(16)
C14 0.053(2) 0.054(2) 0.052(2) 0.0088(17) -0.0014(17) 0.0245(18)
C15 0.0383(19) 0.055(2) 0.051(2) 0.0013(16) -0.0055(16) 0.0129(16)
C16 0.0338(17) 0.0382(16) 0.0396(16) -0.0034(13) 0.0022(13) 0.0069(13)
C17 0.052(2) 0.0305(16) 0.053(2) -0.0016(14) 0.0121(16) 0.0000(14)
C18 0.059(3) 0.064(3) 0.070(3) -0.008(2) -0.005(2) -0.011(2)
C19 0.084(3) 0.0343(19) 0.099(4) -0.002(2) 0.024(3) -0.010(2)
C20 0.0282(16) 0.0395(18) 0.064(2) -0.0042(15) 0.0005(15) 0.0023(13)
C21 0.072(3) 0.078(3) 0.060(3) -0.010(2) 0.005(2) -0.020(2)
C22 0.064(3) 0.065(3) 0.066(3) 0.013(2) 0.008(2) -0.006(2)
C23 0.044(2) 0.067(2) 0.0330(17) 0.0148(16) 0.0058(14) -0.0027(17)
C24 0.063(3) 0.070(3) 0.0342(18) 0.0116(17) 0.0206(17) 0.027(2)
C25 0.078(3) 0.050(2) 0.0263(16) -0.0018(14) 0.0074(16) -0.0083(18)
C26 0.0431(19) 0.062(2) 0.0268(15) 0.0113(14) 0.0054(13) 0.0043(16)
C27 0.054(2) 0.0445(18) 0.0300(15) 0.0119(13) 0.0076(14) 0.0033(15)
C28 0.056(3) 0.139(5) 0.044(2) 0.025(3) 0.0024(19) -0.031(3)
C29 0.107(4) 0.122(5) 0.065(3) 0.006(3) 0.044(3) 0.054(4)
C30 0.178(6) 0.085(4) 0.043(2) -0.017(2) 0.008(3) -0.045(4)
C31 0.045(2) 0.117(4) 0.049(2) 0.023(2) -0.0004(18) 0.007(2)
C32 0.103(4) 0.047(2) 0.058(3) 0.0159(19) 0.022(2) 0.009(2)

loop_
_atom_type_symbol
_atom_type_description
_atom_type_scat_dispersion_real
_atom_type_scat_dispersion_imag
_atom_type_scat_source
C C 0.0033 0.0016 'International Tables Vol C Tables 4.2.6.8 and 6.1.1.4'
H H 0.0000 0.0000 'International Tables Vol C Tables 4.2.6.8 and 6.1.1.4'
N N 0.0061 0.0033 'International Tables Vol C Tables 4.2.6.8 and 6.1.1.4'
O O 0.0106 0.0060 'International Tables Vol C Tables 4.2.6.8 and 6.1.1.4'
Cl Cl 0.1484 0.1585 'International Tables Vol C Tables 4.2.6.8 and 6.1.1.4'
Zr Zr -2.9673 0.5597 'International Tables Vol C Tables 4.2.6.8 and 6.1.1.4'

loop_
_geom_angle_atom_site_label_1
_geom_angle_atom_site_label_2
_geom_angle_atom_site_label_3
_geom_angle
O1 Zr1 N1 72.66(9)
O1 Zr1 Cl1 91.65(7)
N1 Zr1 Cl1 76.36(6)
O1 Zr1 Cl2 90.55(7)
N1 Zr1 Cl2 75.29(6)
Cl1 Zr1 Cl2 149.48(3)
O1 Zr1 C27 125.35(10)
N1 Zr1 C27 155.53(10)
Cl1 Zr1 C27 115.67(9)
Cl2 Zr1 C27 87.21(8)
O1 Zr1 C23 94.27(11)
N1 Zr1 C23 150.24(10)
Cl1 Zr1 C23 131.80(9)
Cl2 Zr1 C23 78.31(9)
C27 Zr1 C23 32.09(12)
O1 Zr1 C26 123.88(10)
N1 Zr1 C26 155.32(10)
Cl1 Zr1 C26 84.42(9)
Cl2 Zr1 C26 118.90(9)
C27 Zr1 C26 32.00(11)
C23 Zr1 C26 53.26(11)
O1 Zr1 C24 75.00(10)
N1 Zr1 C24 147.62(10)
Cl1 Zr1 C24 106.42(11)
Cl2 Zr1 C24 103.55(11)
C27 Zr1 C24 52.84(11)
C23 Zr1 C24 31.83(12)
C26 Zr1 C24 53.25(12)
O1 Zr1 C25 91.97(11)
N1 Zr1 C25 150.23(10)
Cl1 Zr1 C25 78.85(9)
Cl2 Zr1 C25 131.50(9)
C27 Zr1 C25 53.10(11)
C23 Zr1 C25 53.20(12)
C26 Zr1 C25 32.32(12)
C24 Zr1 C25 32.21(13)
O1 Zr1 N2 138.49(8)
N1 Zr1 N2 65.84(8)
Cl1 Zr1 N2 77.83(5)
Cl2 Zr1 N2 80.46(5)
C27 Zr1 N2 94.83(10)
C23 Zr1 N2 122.73(11)
C26 Zr1 N2 95.28(10)
C24 Zr1 N2 146.51(10)
C25 Zr1 N2 124.11(11)
C8 N1 C9 120.8(2)
C8 N1 Zr1 125.47(18)
C9 N1 Zr1 113.68(19)
C10 N2 C11 114.6(2)
C10 N2 Zr1 112.46(18)
C11 N2 Zr1 132.63(18)
C1 O1 Zr1 121.5(2)
O1 C1 C2 125.9(3)
O1 C1 C9 116.9(3)
C2 C1 C9 117.2(3)
C1 C2 C3 120.2(3)
C1 C2 H2 119.9
C3 C2 H2 119.9
C4 C3 C2 123.5(3)
C4 C3 H3 118.3
C2 C3 H3 118.3
C3 C4 C5 118.9(3)
C3 C4 H4 120.5
C5 C4 H4 120.5
C6 C5 C4 126.6(3)
C6 C5 C9 116.5(3)
C4 C5 C9 116.9(3)
C7 C6 C5 120.9(3)
C7 C6 H6 119.5
C5 C6 H6 119.5
C6 C7 C8 119.0(3)
C6 C7 H7 120.5
C8 C7 H7 120.5
N1 C8 C7 121.1(3)
N1 C8 C10 114.4(2)
C7 C8 C10 124.4(3)
N1 C9 C1 115.2(3)
N1 C9 C5 121.6(3)
C1 C9 C5 123.3(3)
N2 C10 C8 121.8(3)
N2 C10 H10 119.1
C8 C10 H10 119.1
C16 C11 C12 121.8(3)
C16 C11 N2 120.0(3)
C12 C11 N2 118.2(3)
C13 C12 C11 116.6(3)
C13 C12 C17 121.4(3)
C11 C12 C17 121.8(3)
C14 C13 C12 122.3(3)
C14 C13 H13 118.8
C12 C13 H13 118.8
C15 C14 C13 119.8(3)
C15 C14 H14 120.1
C13 C14 H14 120.1
C14 C15 C16 121.2(3)
C14 C15 H15 119.4
C16 C15 H15 119.4
C11 C16 C15 118.1(3)
C11 C16 C20 124.2(3)
C15 C16 C20 117.6(3)
C18 C17 C12 110.8(3)
C18 C17 C19 107.5(3)
C12 C17 C19 114.5(3)
C18 C17 H17 107.9
C12 C17 H17 107.9
C19 C17 H17 107.9
C17 C18 H18A 109.5
C17 C18 H18B 109.5
H18A C18 H18B 109.5
C17 C18 H18C 109.5
H18A C18 H18C 109.5
H18B C18 H18C 109.5
C17 C19 H19A 109.5
C17 C19 H19B 109.5
H19A C19 H19B 109.5
C17 C19 H19C 109.5
H19A C19 H19C 109.5
H19B C19 H19C 109.5
C21 C20 C16 113.7(3)
C21 C20 C22 109.4(3)
C16 C20 C22 110.1(3)
C21 C20 H20 107.8
C16 C20 H20 107.8
C22 C20 H20 107.8
C20 C21 H21A 109.5
C20 C21 H21B 109.5
H21A C21 H21B 109.5
C20 C21 H21C 109.5
H21A C21 H21C 109.5
H21B C21 H21C 109.5
C20 C22 H22A 109.5
C20 C22 H22B 109.5
H22A C22 H22B 109.5
C20 C22 H22C 109.5
H22A C22 H22C 109.5
H22B C22 H22C 109.5
C24 C23 C27 107.9(3)
C24 C23 C28 126.3(4)
C27 C23 C28 125.1(4)
C24 C23 Zr1 74.6(2)
C27 C23 Zr1 73.69(19)
C28 C23 Zr1 125.2(2)
C23 C24 C25 108.5(3)
C23 C24 C29 126.5(4)
C25 C24 C29 124.8(4)
C23 C24 Zr1 73.6(2)
C25 C24 Zr1 74.2(2)
C29 C24 Zr1 122.8(3)
C24 C25 C26 107.1(3)
C24 C25 C30 126.6(4)
C26 C25 C30 125.7(4)
C24 C25 Zr1 73.6(2)
C26 C25 Zr1 73.18(18)
C30 C25 Zr1 125.8(3)
C27 C26 C25 107.7(3)
C27 C26 C31 126.4(4)
C25 C26 C31 125.6(4)
C27 C26 Zr1 73.57(18)
C25 C26 Zr1 74.49(19)
C31 C26 Zr1 123.1(2)
C26 C27 C23 108.9(3)
C26 C27 C32 125.6(4)
C23 C27 C32 124.8(4)
C26 C27 Zr1 74.44(18)
C23 C27 Zr1 74.22(18)
C32 C27 Zr1 125.4(2)
C23 C28 H28A 109.5
C23 C28 H28B 109.5
H28A C28 H28B 109.5
C23 C28 H28C 109.5
H28A C28 H28C 109.5
H28B C28 H28C 109.5
C24 C29 H29A 109.5
C24 C29 H29B 109.5
H29A C29 H29B 109.5
C24 C29 H29C 109.5
H29A C29 H29C 109.5
H29B C29 H29C 109.5
C25 C30 H30A 109.5
C25 C30 H30B 109.5
H30A C30 H30B 109.5
C25 C30 H30C 109.5
H30A C30 H30C 109.5
H30B C30 H30C 109.5
C26 C31 H31A 109.5
C26 C31 H31B 109.5
H31A C31 H31B 109.5
C26 C31 H31C 109.5
H31A C31 H31C 109.5
H31B C31 H31C 109.5
C27 C32 H32A 109.5
C27 C32 H32B 109.5
H32A C32 H32B 109.5
C27 C32 H32C 109.5
H32A C32 H32C 109.5
H32B C32 H32C 109.5

loop_
_geom_bond_atom_site_label_1
_geom_bond_atom_site_label_2
_geom_bond_distance
Zr1 O1 2.067(2)
Zr1 N1 2.300(2)
Zr1 Cl1 2.4980(9)
Zr1 Cl2 2.5043(8)
Zr1 C27 2.534(3)
Zr1 C23 2.541(3)
Zr1 C26 2.545(3)
Zr1 C24 2.554(4)
Zr1 C25 2.562(3)
Zr1 N2 2.603(2)
N1 C8 1.320(4)
N1 C9 1.347(4)
N2 C10 1.270(4)
N2 C11 1.463(4)
O1 C1 1.335(4)
C1 C2 1.370(4)
C1 C9 1.416(4)
C2 C3 1.398(5)
C2 H2 0.9300
C3 C4 1.375(6)
C3 H3 0.9300
C4 C5 1.409(4)
C4 H4 0.9300
C5 C6 1.403(5)
C5 C9 1.432(4)
C6 C7 1.365(4)
C6 H6 0.9300
C7 C8 1.418(4)
C7 H7 0.9300
C8 C10 1.459(4)
C10 H10 0.9300
C11 C16 1.399(4)
C11 C12 1.415(4)
C12 C13 1.397(5)
C12 C17 1.515(5)
C13 C14 1.375(5)
C13 H13 0.9300
C14 C15 1.371(5)
C14 H14 0.9300
C15 C16 1.401(4)
C15 H15 0.9300
C16 C20 1.529(4)
C17 C18 1.503(5)
C17 C19 1.534(5)
C17 H17 0.9800
C18 H18A 0.9600
C18 H18B 0.9600
C18 H18C 0.9600
C19 H19A 0.9600
C19 H19B 0.9600
C19 H19C 0.9600
C20 C21 1.486(5)
C20 C22 1.543(6)
C20 H20 0.9800
C21 H21A 0.9600
C21 H21B 0.9600
C21 H21C 0.9600
C22 H22A 0.9600
C22 H22B 0.9600
C22 H22C 0.9600
C23 C24 1.397(5)
C23 C27 1.403(5)
C23 C28 1.510(5)
C24 C25 1.419(6)
C24 C29 1.496(6)
C25 C26 1.422(5)
C25 C30 1.512(6)
C26 C27 1.400(5)
C26 C31 1.503(5)
C27 C32 1.509(5)
C28 H28A 0.9600
C28 H28B 0.9600
C28 H28C 0.9600
C29 H29A 0.9600
C29 H29B 0.9600
C29 H29C 0.9600
C30 H30A 0.9600
C30 H30B 0.9600
C30 H30C 0.9600
C31 H31A 0.9600
C31 H31B 0.9600
C31 H31C 0.9600
C32 H32A 0.9600
C32 H32B 0.9600
C32 H32C 0.9600
